data_7231409
loop_
_publ_author_name
'Collings, Ines E.'
'Manna, Rudra Sekhar'
'Tsirlin, Alexander A.'
'Bykov, Maxim'
'Bykova, Elena'
'Hanfland, Michael'
'Gegenwart, Philipp'
'van Smaalen, Sander'
'Dubrovinsky, Leonid'
'Dubrovinskaia, Natalia'

_publ_section_title
;
 Pressure dependence of spin canting in ammonium metal formate
 antiferromagnets.
;
_journal_issue 37
_journal_name_full 'Physical chemistry chemical physics : PCCP'
_journal_page_first 24465
_journal_page_last 24476
_journal_paper_doi 10.1039/c8cp03761b
_journal_volume 20
_journal_year 2018
_chemical_formula_moiety 'C3 H3 Ni O6, N H4'
_chemical_formula_sum 'C3 H7 N Ni O6'
_chemical_formula_weight 211.8
_space_group_IT_number 4
_space_group_name_Hall 'P 2yb'
_space_group_name_H-M_alt 'P 1 21 1'
_symmetry_cell_setting monoclinic
_symmetry_Int_Tables_number 4
_symmetry_space_group_name_Hall 'P 2yb'
_symmetry_space_group_name_H-M 'P 1 21 1'
_audit_creation_method 'Jana2006 Version : 25/10/2015'
_audit_update_record
;
2018-08-09 deposited with the CCDC.
2018-08-22 downloaded from the CCDC.
;
_cell_angle_alpha 90
_cell_angle_beta 116.33(4)
_cell_angle_gamma 90
_cell_formula_units_Z 2
_cell_length_a 6.470(2)
_cell_length_b 8.0553(8)
_cell_length_c 7.263(2)
_cell_measurement_reflns_used 118
_cell_measurement_temperature 293
_cell_measurement_theta_max 12.57
_cell_measurement_theta_min 2.03
_cell_volume 339.26(19)
_computing_cell_refinement 'CrysAlisPro 1.171.38.46 (Rigaku OD, 2015)'
_computing_data_collection 'CrysAlisPro 1.171.38.46 (Rigaku OD, 2015)'
_computing_data_reduction 'CrysAlisPro 1.171.38.46 (Rigaku OD, 2015)'
_diffrn_ambient_pressure '1.90 GPa'
_diffrn_ambient_temperature 293
_diffrn_detector 'CCD plate'
_diffrn_measured_fraction_theta_full 0.98
_diffrn_measured_fraction_theta_max 0.98
_diffrn_measurement_device 'ID15B beamline, ESRF'
_diffrn_measurement_device_type 'esperanto-CrysAlisPro-abstract goniometer imported esperanto images'
_diffrn_measurement_method '\w scans'
_diffrn_measurement_specimen_support 'diamond-anvil cell'
_diffrn_radiation_monochromator synchrotron
_diffrn_radiation_probe x-ray
_diffrn_radiation_source synchrotron
_diffrn_radiation_type synchrotron
_diffrn_radiation_wavelength 0.41128
_diffrn_reflns_av_R_equivalents 0.0340
_diffrn_reflns_av_unetI/netI 0.0782
_diffrn_reflns_limit_h_max 7
_diffrn_reflns_limit_h_min -7
_diffrn_reflns_limit_k_max 8
_diffrn_reflns_limit_k_min -8
_diffrn_reflns_limit_l_max 8
_diffrn_reflns_limit_l_min -8
_diffrn_reflns_number 3405
_diffrn_reflns_theta_full 11.93
_diffrn_reflns_theta_max 13.23
_diffrn_reflns_theta_min 1.81
_diffrn_source synchrotron
_exptl_absorpt_coefficient_mu 0.63
_exptl_absorpt_correction_T_max 1
_exptl_absorpt_correction_T_min 0.779
_exptl_absorpt_correction_type multi-scan
_exptl_absorpt_process_details
;
CrysAlisPro 1.171.38.46 (Rigaku Oxford Diffraction, 2015)
Empirical absorption correction using spherical harmonics,
 implemented in SCALE3 ABSPACK scaling algorithm.
;
_exptl_crystal_colour green
_exptl_crystal_density_diffrn 2.0731
_exptl_crystal_description 'hexagonal bipyramid'
_exptl_crystal_F_000 216
_exptl_crystal_size_max 0.075
_exptl_crystal_size_mid 0.060
_exptl_crystal_size_min 0.050
_refine_ls_abs_structure_details '  899 of Friedel pairs used in the refinement'
_refine_ls_extinction_method none
_refine_ls_goodness_of_fit_gt 2.55
_refine_ls_goodness_of_fit_ref 2.12
_refine_ls_hydrogen_treatment constr
_refine_ls_number_constraints 49
_refine_ls_number_parameters 69
_refine_ls_number_reflns 3405
_refine_ls_number_restraints 0
_refine_ls_R_factor_all 0.1163
_refine_ls_R_factor_gt 0.0896
_refine_ls_shift/su_max 0.0352
_refine_ls_shift/su_mean 0.0043
_refine_ls_structure_factor_coef F
_refine_ls_weighting_details w=1/(\s^2^(F)+0.0001F^2^)
_refine_ls_weighting_scheme sigma
_refine_ls_wR_factor_gt 0.1010
_refine_ls_wR_factor_ref 0.1075
_reflns_number_gt 2083
_reflns_number_total 3405
_reflns_threshold_expression I>3\s(I)
_cod_data_source_file c8cp03761b2.cif
_cod_data_source_block ANiF_c2_p09
_cod_depositor_comments
;
The following automatic conversions were performed:

'_diffrn_radiation_probe' value 'X-ray' changed to 'x-ray' according
to
/home/data/users/saulius/crontab/automatic-downloads/rss-feeds/RSC/lib/dictionaries/cif_core.dic
dictionary named 'cif_core.dic' version 2.4.2 from 2011-04-26.

Automatic conversion script
Id: cif_fix_values 4973 2017-02-22 13:04:09Z antanas 

 Adding full bibliography for 7231402--7231432.cif.
;
_cod_original_formula_sum 'C3 H7 N1 Ni1 O6'
_cod_database_code 7231409

loop_
_space_group_symop_id
_space_group_symop_operation_xyz
1 x,y,z
2 -x,y+1/2,-z

loop_
_atom_site_label
_atom_site_type_symbol
_atom_site_fract_x
_atom_site_fract_y
_atom_site_fract_z
_atom_site_adp_type
_atom_site_U_iso_or_equiv
_atom_site_site_symmetry_multiplicity
_atom_site_occupancy
_atom_site_calc_flag
Ni1 Ni 0.6608(2) 0.2535(2) 0.31932(17) Uani 0.0543(6) 2 1 d
N1 N 0.9793(13) 0.2508(19) 0.9511(12) Uani 0.059(4) 2 1 d
O1 O 0.4063(13) 0.3982(10) 0.1081(10) Uani 0.060(2) 2 1 d
O2 O 0.6778(14) 0.3945(9) 0.5568(11) Uani 0.064(3) 2 1 d
C3 C 0.953(2) -0.0274(13) 0.5524(18) Uani 0.064(3) 2 1 d
O4 O 0.6976(13) 0.1104(10) 0.1064(10) Uani 0.060(2) 2 1 d
O5 O 0.3859(14) 0.1137(10) 0.2944(11) Uani 0.064(3) 2 1 d
C2 C 0.596(2) 0.5350(14) 0.5481(18) Uani 0.064(3) 2 1 d
O3 O 0.8817(14) 0.1125(9) 0.5575(11) Uani 0.064(3) 2 1 d
O6 O 0.9098(14) 0.3931(10) 0.2889(12) Uani 0.064(3) 2 1 d
C1 C 0.451(2) 0.5016(18) -0.006(2) Uani 0.060(2) 2 1 d
H1c1 H 0.594372 0.495678 -0.01502 Uiso 0.0717 2 1 d
H1c2 H 0.515395 0.586635 0.416017 Uiso 0.0773 2 1 d
H1c3 H 0.902648 -0.080165 0.420949 Uiso 0.0769 2 1 d

loop_
_atom_site_aniso_label
_atom_site_aniso_type_symbol
_atom_site_aniso_U_11
_atom_site_aniso_U_22
_atom_site_aniso_U_33
_atom_site_aniso_U_12
_atom_site_aniso_U_13
_atom_site_aniso_U_23
Ni1 Ni 0.0874(10) 0.0186(6) 0.0481(7) -0.0005(9) 0.0220(7) 0.0009(9)
N1 N 0.058(5) 0.032(5) 0.076(5) 0.002(7) 0.018(4) 0.006(9)
O1 O 0.080(4) 0.049(3) 0.034(3) -0.008(3) 0.011(3) 0.001(2)
O2 O 0.099(4) 0.031(3) 0.053(3) 0.004(3) 0.025(3) 0.002(3)
C3 C 0.089(4) 0.032(3) 0.053(3) 0.004(3) 0.015(3) -0.005(2)
O4 O 0.080(4) 0.049(3) 0.034(3) -0.008(3) 0.011(3) 0.001(2)
O5 O 0.099(4) 0.031(3) 0.053(3) 0.004(3) 0.025(3) 0.002(3)
C2 C 0.099(4) 0.031(3) 0.053(3) 0.004(3) 0.025(3) 0.002(3)
O3 O 0.089(4) 0.032(3) 0.053(3) 0.004(3) 0.015(3) -0.005(2)
O6 O 0.089(4) 0.032(3) 0.053(3) 0.004(3) 0.015(3) -0.005(2)
C1 C 0.080(4) 0.049(3) 0.034(3) -0.008(3) 0.011(3) 0.001(2)

loop_
_atom_type_symbol
_atom_type_scat_dispersion_real
_atom_type_scat_dispersion_imag
_atom_type_scat_source
C -0.0001 0.0005 'International Tables Vol C tables 4.2.6.8 and 6.1.1.1'
H 0.0000 0.0000 'International Tables Vol C tables 4.2.6.8 and 6.1.1.1'
N 0.0006 0.0010 'International Tables Vol C tables 4.2.6.8 and 6.1.1.1'
Ni 0.2309 0.4094 'International Tables Vol C tables 4.2.6.8 and 6.1.1.1'
O 0.0018 0.0018 'International Tables Vol C tables 4.2.6.8 and 6.1.1.1'

loop_
_geom_angle_atom_site_label_1
_geom_angle_atom_site_label_2
_geom_angle_atom_site_label_3
_geom_angle_site_symmetry_1
_geom_angle_site_symmetry_3
_geom_angle
O1 Ni1 O2 . . 92.3(3)
O1 Ni1 O4 . . 94.6(3)
O1 Ni1 O5 . . 82.4(3)
O1 Ni1 O3 . . 170.1(4)
O1 Ni1 O6 . . 90.9(3)
O2 Ni1 O4 . . 171.1(3)
O2 Ni1 O5 . . 95.8(4)
O2 Ni1 O3 . . 80.6(3)
O2 Ni1 O6 . . 92.1(4)
O4 Ni1 O5 . . 90.6(4)
O4 Ni1 O3 . . 93.2(3)
O4 Ni1 O6 . . 82.3(4)
O5 Ni1 O3 . . 91.3(3)
O5 Ni1 O6 . . 169.9(3)
O3 Ni1 O6 . . 96.2(3)
Ni1 O1 C1 . . 120.9(8)
Ni1 O2 C2 . . 127.4(7)
O3 C3 O6 . 2_746 123.8(11)
O3 C3 H1c3 . . 118.11
O6 C3 H1c3 2_746 . 118.11
Ni1 O4 C1 . 2_645 121.1(10)
Ni1 O5 C2 . 2_646 117.9(7)
O2 C2 O5 . 2_656 123.0(10)
O2 C2 H1c2 . . 118.5
O5 C2 H1c2 2_656 . 118.5
Ni1 O3 C3 . . 128.3(7)
Ni1 O6 C3 . 2_756 116.3(9)
O1 C1 O4 . 2_655 119.1(14)
O1 C1 H1c1 . . 120.46
O4 C1 H1c1 2_655 . 120.46

loop_
_geom_bond_atom_site_label_1
_geom_bond_atom_site_label_2
_geom_bond_site_symmetry_2
_geom_bond_distance
Ni1 O1 . 2.045(7)
Ni1 O2 . 2.027(8)
Ni1 O4 . 2.026(8)
Ni1 O5 . 2.044(9)
Ni1 O3 . 2.033(7)
Ni1 O6 . 2.055(10)
O1 C1 . 1.296(18)
O2 C2 . 1.239(14)
C3 O3 . 1.225(14)
C3 O6 2_746 1.273(12)
C3 H1c3 . 0.96
O4 C1 2_645 1.265(15)
O5 C2 2_646 1.267(16)
C2 H1c2 . 0.96
C1 H1c1 . 0.96

loop_
_geom_hbond_atom_site_label_D
_geom_hbond_atom_site_label_H
_geom_hbond_atom_site_label_A
_geom_hbond_site_symmetry_A
_geom_hbond_distance_DH
_geom_hbond_distance_HA
_geom_hbond_distance_DA
_geom_hbond_angle_DHA
C1 H1c1 O5 2_655 0.96 2.29 2.88(2) 118.20
C1 H1c1 O6 . 0.96 2.39 2.921(14) 114.27

loop_
_twin_individual_id
_twin_individual_mass_fraction_refined
_twin_individual_twin_matrix_11
_twin_individual_twin_matrix_12
_twin_individual_twin_matrix_13
_twin_individual_twin_matrix_21
_twin_individual_twin_matrix_22
_twin_individual_twin_matrix_23
_twin_individual_twin_matrix_31
_twin_individual_twin_matrix_32
_twin_individual_twin_matrix_33
1 0.188(4) 1 0 0 0 1 0 0 0 1
2 0.1772(15) 1 0 0 0 -1 0 0.789 0 -1
3 0.1518(14) -0.0714 0 -1.0864 0 1 0 0.8594 0 -0.9286
4 0.1679(17) -0.9286 0 1.0864 0 -1 0 0.1267 0 0.9286
5 0.1641(16) -0.9286 0 1.0864 0 1 0 -0.8594 0 -0.0714
6 0.1507(16) -0.0714 0 -1.0864 0 -1 0 -0.9157 0 0.0714
